data_1574743
loop_
_publ_author_name
'B\"oth, Andr\'e'
'Kaltwasser, Florian'
'Priedigkeit, Christian'
'Atwi, Boshra'
'Frey, Wolfgang'
'Buchmeiser, Michael R.'
'Tallarek, Ulrich'

_publ_section_title
;
 Influence of the supported ionic-liquid layer thickness on Z-selectivity
 in 1-alkyne hydrosilylation under continuous flow
;
_journal_issue 13
_journal_name_full 'Catalysis Science &amp; Technology'
_journal_page_first 4012
_journal_page_last 4023
_journal_paper_doi 10.1039/D5CY00436E
_journal_volume 15
_journal_year 2025
_chemical_formula_moiety 'C18 H29 N3 Rh, B F4'
_chemical_formula_sum 'C18 H29 B F4 N3 Rh'
_chemical_formula_weight 477.16
_chemical_name_common Rh-2
_space_group_crystal_system monoclinic
_space_group_IT_number 5
_space_group_name_Hall 'C 2y'
_space_group_name_H-M_alt 'C 1 2 1'
_atom_sites_solution_hydrogens geom
_audit_block_doi 10.5517/ccdc.csd.cc2my3c2
_audit_creation_method SHELXL-2014/7
_audit_update_record
;
2025-04-04 deposited with the CCDC.	2025-05-28 downloaded from the CCDC.
;
_cell_angle_alpha 90
_cell_angle_beta 117.168(7)
_cell_angle_gamma 90
_cell_formula_units_Z 4
_cell_length_a 20.6843(17)
_cell_length_b 8.2612(6)
_cell_length_c 15.1611(13)
_cell_measurement_reflns_used 5151
_cell_measurement_temperature 100(2)
_cell_measurement_theta_max 28.423
_cell_measurement_theta_min 2.031
_cell_volume 2304.9(4)
_computing_cell_refinement 'Bruker APEXII Software Suite, 2008'
_computing_data_collection 'Bruker APEXII Software Suite, 2008'
_computing_data_reduction 'Bruker APEXII Software Suite, 2008'
_computing_molecular_graphics 'SHELXTL-plus, XP (Sheldrick, 1998)'
_computing_structure_refinement 'SHELXL-2014/7 (Sheldrick, 2014)'
_computing_structure_solution 'SHELXL-2014/7 (Sheldrick, 2014)'
_diffrn_ambient_temperature 100(2)
_diffrn_measured_fraction_theta_full 1.000
_diffrn_measured_fraction_theta_max 0.996
_diffrn_measurement_device_type 'Bruker Kappa APEXII Duo'
_diffrn_measurement_method 'Omega + Phi Scans'
_diffrn_radiation_type MoK\a
_diffrn_radiation_wavelength 0.71073
_diffrn_reflns_av_R_equivalents 0.0262
_diffrn_reflns_av_unetI/netI 0.0271
_diffrn_reflns_Laue_measured_fraction_full 1.000
_diffrn_reflns_Laue_measured_fraction_max 0.996
_diffrn_reflns_limit_h_max 27
_diffrn_reflns_limit_h_min -27
_diffrn_reflns_limit_k_max 10
_diffrn_reflns_limit_k_min -11
_diffrn_reflns_limit_l_max 20
_diffrn_reflns_limit_l_min -20
_diffrn_reflns_number 20767
_diffrn_reflns_point_group_measured_fraction_full 1.000
_diffrn_reflns_point_group_measured_fraction_max 0.997
_diffrn_reflns_theta_full 25.242
_diffrn_reflns_theta_max 28.423
_diffrn_reflns_theta_min 2.031
_diffrn_source 'fine-focus sealed tube'
_exptl_absorpt_coefficient_mu 0.779
_exptl_absorpt_correction_T_max 0.7457
_exptl_absorpt_correction_T_min 0.6662
_exptl_absorpt_correction_type multi-scan
_exptl_absorpt_process_details 'Blessing, 1995'
_exptl_crystal_colour yellow
_exptl_crystal_density_diffrn 1.375
_exptl_crystal_description prism
_exptl_crystal_F_000 976
_exptl_crystal_size_max 0.397
_exptl_crystal_size_mid 0.139
_exptl_crystal_size_min 0.127
_refine_diff_density_max 1.152
_refine_diff_density_min -1.004
_refine_diff_density_rms 0.071
_refine_ls_abs_structure_details
;
 Refined as an inversion twin.
;
_refine_ls_abs_structure_Flack 0.51(7)
_refine_ls_extinction_method none
_refine_ls_goodness_of_fit_ref 1.056
_refine_ls_hydrogen_treatment constr
_refine_ls_matrix_type full
_refine_ls_number_parameters 264
_refine_ls_number_reflns 5735
_refine_ls_number_restraints 61
_refine_ls_restrained_S_all 1.095
_refine_ls_R_factor_all 0.0359
_refine_ls_R_factor_gt 0.0293
_refine_ls_shift/su_max 0.017
_refine_ls_shift/su_mean 0.001
_refine_ls_structure_factor_coef Fsqd
_refine_ls_weighting_details 'w=1/[\s^2^(Fo^2^)+(0.0265P)^2^+4.8546P] where P=(Fo^2^+2Fc^2^)/3'
_refine_ls_weighting_scheme calc
_refine_ls_wR_factor_gt 0.0669
_refine_ls_wR_factor_ref 0.0702
_reflns_Friedel_coverage 0.874
_reflns_Friedel_fraction_full 1.000
_reflns_Friedel_fraction_max 0.997
_reflns_number_gt 5151
_reflns_number_total 5735
_reflns_threshold_expression 'I > 2\s(I)'
_cod_data_source_file d5cy00436e2.cif
_cod_data_source_block buch411a_sq
_cod_depositor_comments 'Adding full bibliography for 1574743--1574744.cif.'
_cod_original_cell_volume 2304.9(3)
_cod_original_sg_symbol_H-M 'C 2'
_cod_database_code 1574743
_shelx_shelxl_version_number 2014/7
_shelx_space_group_comment
;
The symmetry employed for this shelxl refinement is uniquely defined
by the following loop, which should always be used as a source of
symmetry information in preference to the above space-group names.
They are only intended as comments.
;
_shelx_estimated_absorpt_t_min 0.747
_shelx_estimated_absorpt_t_max 0.908

loop_
_space_group_symop_operation_xyz
'x, y, z'
'-x, y, -z'
'x+1/2, y+1/2, z'
'-x+1/2, y+1/2, -z'

loop_
_atom_site_label
_atom_site_type_symbol
_atom_site_fract_x
_atom_site_fract_y
_atom_site_fract_z
_atom_site_U_iso_or_equiv
_atom_site_adp_type
_atom_site_occupancy
_atom_site_site_symmetry_order
_atom_site_calc_flag
_atom_site_refinement_flags_posn
_atom_site_refinement_flags_adp
_atom_site_refinement_flags_occupancy
_atom_site_disorder_assembly
_atom_site_disorder_group
Rh1 Rh 0.09897(2) 0.6715(2) 0.31475(2) 0.02216(8) Uani 1 1 d . . . . .
C1 C 0.09115(16) 0.6764(15) 0.4430(2) 0.0170(7) Uani 1 1 d . . . . .
N1 N 0.0886(4) 0.7999(9) 0.4975(6) 0.0180(15) Uani 1 1 d . . . . .
N2 N 0.0909(4) 0.5422(9) 0.4956(6) 0.0222(17) Uani 1 1 d . . . . .
C2 C 0.0879(5) 0.7537(11) 0.5817(7) 0.025(2) Uani 1 1 d . U . . .
H2 H 0.0879 0.8238 0.6314 0.029 Uiso 1 1 calc R U . . .
N3 N -0.01204(14) 0.6726(16) 0.23063(19) 0.0225(6) Uani 1 1 d . . . . .
C3 C 0.0873(5) 0.5923(12) 0.5839(6) 0.026(2) Uani 1 1 d . . . . .
H3 H 0.0850 0.5251 0.6332 0.032 Uiso 1 1 calc R U . . .
C4 C 0.0869(5) 0.9715(10) 0.4650(7) 0.029(2) Uani 1 1 d . . . . .
H4A H 0.0375 0.9990 0.4152 0.044 Uiso 1 1 calc R U . . .
H4B H 0.1205 0.9843 0.4364 0.044 Uiso 1 1 calc R U . . .
H4C H 0.1014 1.0436 0.5223 0.044 Uiso 1 1 calc R U . . .
C5 C 0.0841(6) 0.3783(11) 0.4630(8) 0.034(2) Uani 1 1 d . . . . .
H5A H 0.0653 0.3757 0.3908 0.051 Uiso 1 1 calc R U . . .
H5B H 0.0506 0.3208 0.4813 0.051 Uiso 1 1 calc R U . . .
H5C H 0.1318 0.3258 0.4945 0.051 Uiso 1 1 calc R U . . .
C6 C -0.07167(16) 0.6729(17) 0.1746(2) 0.0228(6) Uani 1 1 d . . . . .
C7 C -0.14775(16) 0.670(2) 0.0950(2) 0.0278(7) Uani 1 1 d . . . . .
C8 C -0.1999(2) 0.656(3) 0.1414(3) 0.048(2) Uani 1 1 d . . . . .
H8A H -0.1913 0.5534 0.1774 0.072 Uiso 1 1 calc R U . . .
H8B H -0.2502 0.6598 0.0889 0.072 Uiso 1 1 calc R U . . .
H8C H -0.1913 0.7462 0.1874 0.072 Uiso 1 1 calc R U . . .
C9 C -0.1570(5) 0.8235(13) 0.0345(8) 0.034(3) Uani 1 1 d . . . . .
H9A H -0.1495 0.9184 0.0768 0.052 Uiso 1 1 calc R U . . .
H9B H -0.2062 0.8265 -0.0209 0.052 Uiso 1 1 calc R U . . .
H9C H -0.1214 0.8241 0.0087 0.052 Uiso 1 1 calc R U . . .
C10 C -0.1584(6) 0.5195(12) 0.0294(8) 0.035(3) Uani 1 1 d . . . . .
H10A H -0.1208 0.5175 0.0071 0.052 Uiso 1 1 calc R U . . .
H10B H -0.2065 0.5240 -0.0283 0.052 Uiso 1 1 calc R U . . .
H10C H -0.1548 0.4214 0.0678 0.052 Uiso 1 1 calc R U . . .
C11 C 0.2057(6) 0.7514(14) 0.3902(7) 0.035(3) Uani 1 1 d D . . . .
H11 H 0.1899 0.8018 0.4332 0.042 Uiso 1 1 calc R U . . .
C12 C 0.2101(6) 0.5851(13) 0.3924(8) 0.032(2) Uani 1 1 d D U . . .
H12 H 0.2016 0.5324 0.4418 0.039 Uiso 1 1 calc R U . . .
C13 C 0.2270(5) 0.4769(14) 0.3254(6) 0.049(3) Uani 1 1 d D . . . .
H13A H 0.2646 0.5313 0.3126 0.059 Uiso 1 1 calc R U . . .
H13B H 0.2488 0.3760 0.3622 0.059 Uiso 1 1 calc R U . . .
C14 C 0.1651(3) 0.4305(8) 0.2266(4) 0.0523(16) Uani 1 1 d D U . . .
H14A H 0.1846 0.4086 0.1790 0.063 Uiso 1 1 calc R U . . .
H14B H 0.1425 0.3296 0.2345 0.063 Uiso 1 1 calc R U . . .
C15 C 0.1081(4) 0.5600(8) 0.1849(6) 0.043(2) Uani 1 1 d D . . . .
H15 H 0.0593 0.5225 0.1538 0.051 Uiso 1 1 calc R U . . .
C16 C 0.1160(4) 0.7174(7) 0.1854(6) 0.039(2) Uani 1 1 d D U . . .
H16 H 0.0736 0.7822 0.1648 0.046 Uiso 1 1 calc R U . A 1
C17 C 0.1888(5) 0.805(2) 0.2168(6) 0.0402(19) Uani 0.93(7) 1 d D U P B 1
H17A H 0.2225 0.7306 0.2069 0.048 Uiso 0.93(7) 1 calc R U P B 1
H17B H 0.1807 0.8995 0.1731 0.048 Uiso 0.93(7) 1 calc R U P B 1
C17A C 0.196(3) 0.76(2) 0.228(9) 0.0402(19) Uani 0.07(7) 1 d D U P B 2
H17C H 0.2029 0.8268 0.1778 0.048 Uiso 0.07(7) 1 calc R U P B 2
H17D H 0.2249 0.6631 0.2409 0.048 Uiso 0.07(7) 1 calc R U P B 2
C18 C 0.2244(5) 0.8616(13) 0.3237(6) 0.045(3) Uani 1 1 d D . . . .
H18A H 0.2082 0.9733 0.3268 0.054 Uiso 1 1 calc R U . B 1
H18B H 0.2778 0.8637 0.3488 0.054 Uiso 1 1 calc R U . B 1
B1 B 0.3927(2) 0.6793(18) 0.2510(3) 0.0298(11) Uani 1 1 d D . . . .
F1 F 0.32734(12) 0.6686(11) 0.16578(19) 0.0509(7) Uani 1 1 d . . . . .
F2 F 0.4274(5) 0.8184(11) 0.2602(8) 0.031(3) Uani 0.53(3) 1 d . U P C 1
F2A F 0.4472(7) 0.751(3) 0.2337(11) 0.077(5) Uani 0.47(3) 1 d D U P C 2
F3 F 0.4244(5) 0.5278(11) 0.2572(6) 0.085(3) Uani 1 1 d . . . . .
F4 F 0.3820(2) 0.6552(12) 0.3338(2) 0.0978(19) Uani 1 1 d . . . . .

loop_
_atom_site_aniso_label
_atom_site_aniso_U_11
_atom_site_aniso_U_22
_atom_site_aniso_U_33
_atom_site_aniso_U_23
_atom_site_aniso_U_13
_atom_site_aniso_U_12
Rh1 0.01460(11) 0.03669(16) 0.01109(11) -0.0004(4) 0.00232(8) 0.0005(4)
C1 0.0146(12) 0.0180(19) 0.0143(12) -0.006(4) 0.0031(10) 0.004(4)
N1 0.017(4) 0.017(3) 0.019(4) -0.003(3) 0.007(3) 0.003(3)
N2 0.020(4) 0.026(4) 0.015(4) 0.002(3) 0.003(3) 0.007(3)
C2 0.022(4) 0.026(5) 0.024(4) -0.008(3) 0.009(4) -0.001(3)
N3 0.0213(13) 0.0270(15) 0.0154(12) 0.009(5) 0.0052(10) 0.007(5)
C3 0.017(4) 0.051(6) 0.007(3) 0.001(3) 0.002(3) 0.000(4)
C4 0.022(4) 0.019(4) 0.032(5) 0.006(3) 0.000(4) -0.003(3)
C5 0.045(6) 0.019(4) 0.035(6) 0.014(4) 0.016(5) 0.004(4)
C6 0.0206(14) 0.0313(17) 0.0149(13) 0.000(5) 0.0066(11) 0.000(6)
C7 0.0149(13) 0.051(2) 0.0130(13) 0.006(6) 0.0022(11) 0.003(6)
C8 0.0173(16) 0.102(7) 0.0215(17) -0.012(5) 0.0069(14) 0.003(5)
C9 0.017(4) 0.058(7) 0.014(4) -0.003(4) -0.004(3) 0.008(4)
C10 0.041(6) 0.032(5) 0.025(5) -0.003(4) 0.010(5) -0.010(4)
C11 0.010(3) 0.080(7) 0.011(4) -0.004(3) 0.002(3) -0.002(3)
C12 0.020(4) 0.048(5) 0.023(4) 0.002(3) 0.005(3) 0.010(3)
C13 0.042(6) 0.081(8) 0.019(5) -0.004(5) 0.010(5) 0.026(6)
C14 0.053(3) 0.068(4) 0.033(3) -0.004(3) 0.017(2) 0.028(3)
C15 0.033(3) 0.072(5) 0.015(2) -0.012(3) 0.003(2) 0.026(4)
C16 0.031(2) 0.067(6) 0.017(2) 0.008(3) 0.0106(19) 0.006(3)
C17 0.033(3) 0.060(4) 0.029(3) 0.014(3) 0.015(2) 0.005(3)
C17A 0.033(3) 0.060(4) 0.029(3) 0.014(3) 0.015(2) 0.005(3)
C18 0.030(6) 0.063(7) 0.037(7) -0.006(5) 0.011(5) -0.007(5)
B1 0.033(2) 0.023(3) 0.0237(18) 0.006(4) 0.0050(16) -0.005(5)
F1 0.0312(12) 0.0636(18) 0.0405(14) -0.023(4) 0.0013(11) -0.003(4)
F2 0.027(4) 0.027(5) 0.031(5) 0.000(4) 0.006(4) -0.016(3)
F2A 0.061(6) 0.095(10) 0.060(7) 0.014(6) 0.015(5) -0.037(6)
F3 0.109(6) 0.073(5) 0.046(5) 0.001(4) 0.011(4) 0.048(5)
F4 0.112(3) 0.134(5) 0.0428(18) 0.037(4) 0.0319(19) -0.039(5)

loop_
_atom_type_symbol
_atom_type_description
_atom_type_scat_dispersion_real
_atom_type_scat_dispersion_imag
_atom_type_scat_source
C C 0.0033 0.0016 'International Tables Vol C Tables 4.2.6.8 and 6.1.1.4'
H H 0.0000 0.0000 'International Tables Vol C Tables 4.2.6.8 and 6.1.1.4'
B B 0.0013 0.0007 'International Tables Vol C Tables 4.2.6.8 and 6.1.1.4'
N N 0.0061 0.0033 'International Tables Vol C Tables 4.2.6.8 and 6.1.1.4'
F F 0.0171 0.0103 'International Tables Vol C Tables 4.2.6.8 and 6.1.1.4'
Rh Rh -1.1178 0.9187 'International Tables Vol C Tables 4.2.6.8 and 6.1.1.4'

loop_
_geom_angle_atom_site_label_1
_geom_angle_atom_site_label_2
_geom_angle_atom_site_label_3
_geom_angle
_geom_angle_site_symmetry_1
_geom_angle_site_symmetry_3
_geom_angle_publ_flag
C1 Rh1 N3 92.26(11) . . ?
C1 Rh1 C11 89.8(3) . . ?
N3 Rh1 C11 161.1(4) . . ?
C1 Rh1 C12 90.9(3) . . ?
N3 Rh1 C12 160.9(4) . . ?
C11 Rh1 C12 37.73(15) . . ?
C1 Rh1 C16 168.0(4) . . ?
N3 Rh1 C16 92.0(2) . . ?
C11 Rh1 C16 82.7(3) . . ?
C12 Rh1 C16 88.8(3) . . ?
C1 Rh1 C15 157.1(4) . . ?
N3 Rh1 C15 88.6(2) . . ?
C11 Rh1 C15 96.8(3) . . ?
C12 Rh1 C15 81.3(3) . . ?
C16 Rh1 C15 34.3(2) . . ?
N1 C1 N2 104.4(3) . . ?
N1 C1 Rh1 131.0(8) . . ?
N2 C1 Rh1 124.5(7) . . ?
C1 N1 C2 113.2(8) . . ?
C1 N1 C4 121.6(8) . . ?
C2 N1 C4 125.2(8) . . ?
C1 N2 C5 126.5(7) . . ?
C1 N2 C3 109.0(7) . . ?
C5 N2 C3 123.9(8) . . ?
C3 C2 N1 108.3(10) . . ?
C3 C2 H2 125.9 . . ?
N1 C2 H2 125.9 . . ?
C6 N3 Rh1 171.7(2) . . ?
C2 C3 N2 105.0(10) . . ?
C2 C3 H3 127.5 . . ?
N2 C3 H3 127.5 . . ?
N1 C4 H4A 109.5 . . ?
N1 C4 H4B 109.5 . . ?
H4A C4 H4B 109.5 . . ?
N1 C4 H4C 109.5 . . ?
H4A C4 H4C 109.5 . . ?
H4B C4 H4C 109.5 . . ?
N2 C5 H5A 109.5 . . ?
N2 C5 H5B 109.5 . . ?
H5A C5 H5B 109.5 . . ?
N2 C5 H5C 109.5 . . ?
H5A C5 H5C 109.5 . . ?
H5B C5 H5C 109.5 . . ?
N3 C6 C7 175.3(5) . . ?
C6 C7 C9 105.7(10) . . ?
C6 C7 C8 109.6(3) . . ?
C9 C7 C8 114.5(12) . . ?
C6 C7 C10 109.0(9) . . ?
C9 C7 C10 109.9(3) . . ?
C8 C7 C10 108.1(12) . . ?
C7 C8 H8A 109.5 . . ?
C7 C8 H8B 109.5 . . ?
H8A C8 H8B 109.5 . . ?
C7 C8 H8C 109.5 . . ?
H8A C8 H8C 109.5 . . ?
H8B C8 H8C 109.5 . . ?
C7 C9 H9A 109.5 . . ?
C7 C9 H9B 109.5 . . ?
H9A C9 H9B 109.5 . . ?
C7 C9 H9C 109.5 . . ?
H9A C9 H9C 109.5 . . ?
H9B C9 H9C 109.5 . . ?
C7 C10 H10A 109.5 . . ?
C7 C10 H10B 109.5 . . ?
H10A C10 H10B 109.5 . . ?
C7 C10 H10C 109.5 . . ?
H10A C10 H10C 109.5 . . ?
H10B C10 H10C 109.5 . . ?
C12 C11 C18 125.1(12) . . ?
C12 C11 Rh1 74.8(8) . . ?
C18 C11 Rh1 110.5(7) . . ?
C12 C11 H11 117.5 . . ?
C18 C11 H11 117.4 . . ?
Rh1 C11 H11 84.5 . . ?
C11 C12 C13 127.4(13) . . ?
C11 C12 Rh1 67.5(8) . . ?
C13 C12 Rh1 110.1(7) . . ?
C11 C12 H12 116.3 . . ?
C13 C12 H12 116.3 . . ?
Rh1 C12 H12 92.6 . . ?
C14 C13 C12 117.8(8) . . ?
C14 C13 H13A 107.9 . . ?
C12 C13 H13A 107.9 . . ?
C14 C13 H13B 107.9 . . ?
C12 C13 H13B 107.9 . . ?
H13A C13 H13B 107.2 . . ?
C15 C14 C13 112.6(6) . . ?
C15 C14 H14A 109.1 . . ?
C13 C14 H14A 109.1 . . ?
C15 C14 H14B 109.1 . . ?
C13 C14 H14B 109.1 . . ?
H14A C14 H14B 107.8 . . ?
C16 C15 C14 129.2(8) . . ?
C16 C15 Rh1 69.5(6) . . ?
C14 C15 Rh1 106.6(4) . . ?
C16 C15 H15 115.4 . . ?
C14 C15 H15 115.4 . . ?
Rh1 C15 H15 94.2 . . ?
C15 C16 C17A 111(8) . . ?
C15 C16 C17 124.7(10) . . ?
C15 C16 Rh1 76.2(6) . . ?
C17A C16 Rh1 105(5) . . ?
C17 C16 Rh1 109.9(5) . . ?
C15 C16 H16 117.6 . . ?
C17 C16 H16 117.6 . . ?
Rh1 C16 H16 83.7 . . ?
C18 C17 C16 114.0(6) . . ?
C18 C17 H17A 108.7 . . ?
C16 C17 H17A 108.7 . . ?
C18 C17 H17B 108.7 . . ?
C16 C17 H17B 108.7 . . ?
H17A C17 H17B 107.6 . . ?
C16 C17A C18 114.4(14) . . ?
C16 C17A H17C 108.7 . . ?
C18 C17A H17C 108.7 . . ?
C16 C17A H17D 108.7 . . ?
C18 C17A H17D 108.7 . . ?
H17C C17A H17D 107.6 . . ?
C17 C18 C11 111.9(9) . . ?
C17A C18 C11 102(7) . . ?
C17 C18 H18A 109.2 . . ?
C11 C18 H18A 109.2 . . ?
C17 C18 H18B 109.2 . . ?
C11 C18 H18B 109.2 . . ?
H18A C18 H18B 107.9 . . ?
F2 B1 F1 113.9(9) . . ?
F2 B1 F4 109.3(9) . . ?
F1 B1 F4 110.2(4) . . ?
F1 B1 F2A 112.3(7) . . ?
F4 B1 F2A 134.9(9) . . ?
F2 B1 F3 123.6(6) . . ?
F1 B1 F3 103.6(9) . . ?
F4 B1 F3 94.3(9) . . ?
F2A B1 F3 89.9(13) . . ?

loop_
_geom_bond_atom_site_label_1
_geom_bond_atom_site_label_2
_geom_bond_distance
_geom_bond_site_symmetry_2
_geom_bond_publ_flag
Rh1 C1 2.024(3) . ?
Rh1 N3 2.055(3) . ?
Rh1 C11 2.077(10) . ?
Rh1 C12 2.170(11) . ?
Rh1 C16 2.178(8) . ?
Rh1 C15 2.257(7) . ?
C1 N1 1.329(11) . ?
C1 N2 1.366(13) . ?
N1 C2 1.337(12) . ?
N1 C4 1.496(11) . ?
N2 C5 1.426(12) . ?
N2 C3 1.436(11) . ?
C2 C3 1.334(5) . ?
C2 H2 0.9500 . ?
N3 C6 1.134(4) . ?
C3 H3 0.9500 . ?
C4 H4A 0.9800 . ?
C4 H4B 0.9800 . ?
C4 H4C 0.9800 . ?
C5 H5A 0.9800 . ?
C5 H5B 0.9800 . ?
C5 H5C 0.9800 . ?
C6 C7 1.483(4) . ?
C7 C9 1.527(17) . ?
C7 C8 1.536(5) . ?
C7 C10 1.542(17) . ?
C8 H8A 0.9800 . ?
C8 H8B 0.9800 . ?
C8 H8C 0.9800 . ?
C9 H9A 0.9800 . ?
C9 H9B 0.9800 . ?
C9 H9C 0.9800 . ?
C10 H10A 0.9800 . ?
C10 H10B 0.9800 . ?
C10 H10C 0.9800 . ?
C11 C12 1.376(6) . ?
C11 C18 1.534(9) . ?
C11 H11 0.9500 . ?
C12 C13 1.508(9) . ?
C12 H12 0.9500 . ?
C13 C14 1.510(9) . ?
C13 H13A 0.9900 . ?
C13 H13B 0.9900 . ?
C14 C15 1.502(7) . ?
C14 H14A 0.9900 . ?
C14 H14B 0.9900 . ?
C15 C16 1.310(8) . ?
C15 H15 0.9500 . ?
C16 C17A 1.520(14) . ?
C16 C17 1.536(8) . ?
C16 H16 0.9500 . ?
C17 C18 1.516(9) . ?
C17 H17A 0.9900 . ?
C17 H17B 0.9900 . ?
C17A C18 1.526(14) . ?
C17A H17C 0.9900 . ?
C17A H17D 0.9900 . ?
C18 H18A 0.9900 . ?
C18 H18B 0.9900 . ?
B1 F2 1.328(15) . ?
B1 F1 1.381(5) . ?
B1 F4 1.385(5) . ?
B1 F2A 1.400(10) . ?
B1 F3 1.396(14) . ?

loop_
_geom_torsion_atom_site_label_1
_geom_torsion_atom_site_label_2
_geom_torsion_atom_site_label_3
_geom_torsion_atom_site_label_4
_geom_torsion
_geom_torsion_site_symmetry_1
_geom_torsion_site_symmetry_2
_geom_torsion_site_symmetry_3
_geom_torsion_site_symmetry_4
_geom_torsion_publ_flag
N2 C1 N1 C2 1.0(6) . . . . ?
Rh1 C1 N1 C2 -176.0(5) . . . . ?
N2 C1 N1 C4 -179.2(9) . . . . ?
Rh1 C1 N1 C4 3.8(10) . . . . ?
N1 C1 N2 C5 171.7(10) . . . . ?
Rh1 C1 N2 C5 -11.0(11) . . . . ?
N1 C1 N2 C3 0.6(5) . . . . ?
Rh1 C1 N2 C3 177.9(5) . . . . ?
C1 N1 C2 C3 -2.4(14) . . . . ?
C4 N1 C2 C3 177.8(10) . . . . ?
N1 C2 C3 N2 2.5(15) . . . . ?
C1 N2 C3 C2 -1.9(12) . . . . ?
C5 N2 C3 C2 -173.3(11) . . . . ?
C18 C11 C12 C13 -6(2) . . . . ?
Rh1 C11 C12 C13 98.6(13) . . . . ?
C18 C11 C12 Rh1 -104.7(12) . . . . ?
C11 C12 C13 C14 -84.2(17) . . . . ?
Rh1 C12 C13 C14 -7.7(13) . . . . ?
C12 C13 C14 C15 31.4(13) . . . . ?
C13 C14 C15 C16 40.1(14) . . . . ?
C13 C14 C15 Rh1 -36.8(8) . . . . ?
C14 C15 C16 C17A 5(4) . . . . ?
Rh1 C15 C16 C17A 101(4) . . . . ?
C14 C15 C16 C17 9.7(18) . . . . ?
Rh1 C15 C16 C17 104.8(9) . . . . ?
C14 C15 C16 Rh1 -95.2(10) . . . . ?
C15 C16 C17 C18 -96.1(16) . . . . ?
Rh1 C16 C17 C18 -9.5(16) . . . . ?
C15 C16 C17A C18 -116(12) . . . . ?
Rh1 C16 C17A C18 -36(15) . . . . ?
C16 C17 C18 C11 30.2(17) . . . . ?
C16 C17A C18 C11 56(15) . . . . ?
C12 C11 C18 C17 48.5(18) . . . . ?
Rh1 C11 C18 C17 -37.0(12) . . . . ?
C12 C11 C18 C17A 38(5) . . . . ?
Rh1 C11 C18 C17A -48(5) . . . . ?
